data_7030825
loop_
_publ_author_name
'Zhou, Jing-Ru'
'Liu, Da-Peng'
'He, Yue'
'Kong, Xiang-Jian'
'Zhang, Zhi-Ming'
'Ren, Yan-Ping'
'Long, La-Sheng'
'Huang, Rong-Bin'
'Zheng, Lan-Sun'

_publ_section_title
;
 A highly selective colorimetric chemosensor for cobalt(ii) ions based on
 a tripodal amide ligand.
;
_journal_issue 30
_journal_name_full 'Dalton transactions (Cambridge, England : 2003)'
_journal_page_first 11579
_journal_page_last 11586
_journal_paper_doi 10.1039/c4dt00776j
_journal_volume 43
_journal_year 2014
_chemical_formula_sum 'C30 H36 Cl N7 O14'
_chemical_formula_weight 754.11
_chemical_name_systematic
; 
 ? 
;
_space_group_IT_number 2
_symmetry_cell_setting triclinic
_symmetry_space_group_name_Hall '-P 1'
_symmetry_space_group_name_H-M 'P -1'
_atom_sites_solution_hydrogens geom
_atom_sites_solution_primary direct
_atom_sites_solution_secondary difmap
_audit_creation_method SHELXL-97
_cell_angle_alpha 107.186(9)
_cell_angle_beta 92.852(6)
_cell_angle_gamma 97.661(8)
_cell_formula_units_Z 2
_cell_length_a 7.1623(6)
_cell_length_b 13.8115(15)
_cell_length_c 17.8102(13)
_cell_measurement_reflns_used 2237
_cell_measurement_temperature 173(2)
_cell_measurement_theta_max 27.4290
_cell_measurement_theta_min 3.7910
_cell_volume 1660.7(3)
_computing_cell_refinement 'CrysAlis RED'
_computing_data_collection 'CrysAlis CCD'
_computing_data_reduction 'CrysAlis RED'
_computing_molecular_graphics 'SHELXTL V.5.0 (Sheldrick, 1997)'
_computing_publication_material 'SHELXTL V.5.0 (Sheldrick, 1997)'
_computing_structure_refinement 'SHELXL-97 (Sheldrick, 1997)'
_computing_structure_solution 'SHELXS-97 (Sheldrick, 1990)'
_diffrn_ambient_temperature 173(2)
_diffrn_measured_fraction_theta_full 0.997
_diffrn_measured_fraction_theta_max 0.997
_diffrn_measurement_device_type 'Xcalibur, Sapphire3, Gemini ultra'
_diffrn_radiation_monochromator graphite
_diffrn_radiation_source 'fine-focus sealed tube'
_diffrn_radiation_type MoK\a
_diffrn_radiation_wavelength 0.71073
_diffrn_reflns_av_R_equivalents 0.0386
_diffrn_reflns_av_sigmaI/netI 0.0599
_diffrn_reflns_limit_h_max 8
_diffrn_reflns_limit_h_min -8
_diffrn_reflns_limit_k_max 14
_diffrn_reflns_limit_k_min -16
_diffrn_reflns_limit_l_max 21
_diffrn_reflns_limit_l_min -21
_diffrn_reflns_number 11172
_diffrn_reflns_theta_full 25.00
_diffrn_reflns_theta_max 25.00
_diffrn_reflns_theta_min 3.24
_exptl_absorpt_coefficient_mu 0.197
_exptl_absorpt_correction_T_max 0.9902
_exptl_absorpt_correction_T_min 0.9710
_exptl_absorpt_correction_type multi-scan
_exptl_absorpt_process_details 'CrysAlis RED'
_exptl_crystal_colour colourless
_exptl_crystal_density_diffrn 1.508
_exptl_crystal_density_method 'not measured'
_exptl_crystal_description block
_exptl_crystal_F_000 788
_exptl_crystal_size_max 0.15
_exptl_crystal_size_mid 0.05
_exptl_crystal_size_min 0.05
_refine_diff_density_max 0.794
_refine_diff_density_min -0.590
_refine_diff_density_rms 0.064
_refine_ls_extinction_method none
_refine_ls_goodness_of_fit_ref 1.039
_refine_ls_hydrogen_treatment constr
_refine_ls_matrix_type full
_refine_ls_number_parameters 488
_refine_ls_number_reflns 5857
_refine_ls_number_restraints 0
_refine_ls_restrained_S_all 1.039
_refine_ls_R_factor_all 0.0975
_refine_ls_R_factor_gt 0.0734
_refine_ls_shift/su_max 0.005
_refine_ls_shift/su_mean 0.000
_refine_ls_structure_factor_coef Fsqd
_refine_ls_weighting_details 'calc w=1/[\s^2^(Fo^2^)+(0.0868P)^2^+1.7964P] where P=(Fo^2^+2Fc^2^)/3'
_refine_ls_weighting_scheme calc
_refine_ls_wR_factor_gt 0.1767
_refine_ls_wR_factor_ref 0.1942
_reflns_number_gt 4457
_reflns_number_total 5857
_reflns_threshold_expression >2sigma(I)
_cod_data_source_file c4dt00776j2.cif
_cod_data_source_block compound5
_cod_depositor_comments 'Adding full bibliography for 7030821--7030825.cif.'
_cod_original_sg_symbol_H-M p-1
_cod_database_code 7030825

loop_
_symmetry_equiv_pos_as_xyz
'x, y, z'
'-x, -y, -z'

loop_
_atom_site_label
_atom_site_type_symbol
_atom_site_fract_x
_atom_site_fract_y
_atom_site_fract_z
_atom_site_U_iso_or_equiv
_atom_site_adp_type
_atom_site_occupancy
_atom_site_symmetry_multiplicity
_atom_site_calc_flag
_atom_site_refinement_flags
_atom_site_disorder_assembly
_atom_site_disorder_group
C1 C -0.3977(4) 0.2273(2) -0.48272(13) 0.0387(7) Uani 1 1 d . . .
H1A H -0.4223 0.2535 -0.5278 0.046 Uiso 1 1 calc R . .
H1B H -0.5081 0.1760 -0.4826 0.046 Uiso 1 1 calc R . .
C2 C -0.2236(4) 0.1746(2) -0.49517(14) 0.0413(7) Uani 1 1 d . . .
H2A H -0.2228 0.1396 -0.5523 0.050 Uiso 1 1 calc R . .
H2B H -0.1096 0.2277 -0.4785 0.050 Uiso 1 1 calc R . .
C3 C -0.1673(3) 0.1278(2) -0.37554(14) 0.0358(7) Uani 1 1 d . . .
C4 C -0.1311(3) 0.04524(19) -0.34115(14) 0.0341(6) Uani 1 1 d . . .
C5 C -0.0496(3) 0.0736(2) -0.26354(14) 0.0357(7) Uani 1 1 d . . .
H5A H -0.0208 0.1437 -0.2329 0.043 Uiso 1 1 calc R . .
C6 C -0.0119(3) -0.0027(2) -0.23232(15) 0.0388(7) Uani 1 1 d . . .
H6A H 0.0475 0.0142 -0.1802 0.047 Uiso 1 1 calc R . .
C7 C -0.0617(3) -0.1038(2) -0.27774(16) 0.0396(7) Uani 1 1 d . . .
C8 C -0.1458(4) -0.1251(2) -0.35484(17) 0.0450(8) Uani 1 1 d . . .
H8A H -0.1813 -0.1948 -0.3858 0.054 Uiso 1 1 calc R . .
C9 C -0.0340(4) -0.1911(2) -0.24727(19) 0.0498(8) Uani 1 1 d . . .
C10 C 0.1220(5) -0.2480(2) -0.15556(19) 0.0554(9) Uani 1 1 d . . .
H10A H 0.2098 -0.2208 -0.1076 0.083 Uiso 1 1 calc R . .
H10B H 0.1797 -0.2965 -0.1962 0.083 Uiso 1 1 calc R . .
H10C H 0.0044 -0.2833 -0.1437 0.083 Uiso 1 1 calc R . .
C11 C -0.5696(4) 0.3457(2) -0.38746(15) 0.0382(7) Uani 1 1 d . . .
H11A H -0.6247 0.3661 -0.4315 0.046 Uiso 1 1 calc R . .
H11B H -0.5512 0.4065 -0.3398 0.046 Uiso 1 1 calc R . .
C12 C -0.7081(4) 0.2628(2) -0.37295(15) 0.0432(7) Uani 1 1 d . . .
H12A H -0.8218 0.2919 -0.3532 0.052 Uiso 1 1 calc R . .
H12B H -0.7482 0.2082 -0.4236 0.052 Uiso 1 1 calc R . .
C13 C -0.6338(3) 0.1177(2) -0.33127(14) 0.0356(7) Uani 1 1 d . . .
C14 C -0.5591(3) 0.0856(2) -0.26319(13) 0.0336(6) Uani 1 1 d . . .
C15 C -0.5525(3) -0.0163(2) -0.27231(15) 0.0371(7) Uani 1 1 d . . .
H15A H -0.5951 -0.0671 -0.3214 0.045 Uiso 1 1 calc R . .
C16 C -0.4830(3) -0.0436(2) -0.20901(14) 0.0371(7) Uani 1 1 d . . .
H16A H -0.4789 -0.1134 -0.2133 0.044 Uiso 1 1 calc R . .
C17 C -0.4194(3) 0.0335(2) -0.13900(14) 0.0359(7) Uani 1 1 d . . .
C18 C -0.4352(4) 0.1337(2) -0.13517(14) 0.0394(7) Uani 1 1 d . . .
H18A H -0.3954 0.1859 -0.0866 0.047 Uiso 1 1 calc R . .
C19 C -0.3360(4) 0.0134(2) -0.06813(16) 0.0444(7) Uani 1 1 d . . .
C20 C -0.2179(5) -0.1051(3) -0.01498(19) 0.0649(10) Uani 1 1 d . . .
H20A H -0.1941 -0.1763 -0.0318 0.097 Uiso 1 1 calc R . .
H20B H -0.3073 -0.0969 0.0255 0.097 Uiso 1 1 calc R . .
H20C H -0.0987 -0.0591 0.0068 0.097 Uiso 1 1 calc R . .
C21 C -0.2455(4) 0.40580(19) -0.41133(13) 0.0372(7) Uani 1 1 d . . .
H21A H -0.3033 0.4357 -0.4492 0.045 Uiso 1 1 calc R . .
H21B H -0.1293 0.3813 -0.4325 0.045 Uiso 1 1 calc R . .
C22 C -0.1900(4) 0.48964(19) -0.33350(14) 0.0377(7) Uani 1 1 d . . .
H22A H -0.1150 0.5493 -0.3436 0.045 Uiso 1 1 calc R . .
H22B H -0.3064 0.5119 -0.3109 0.045 Uiso 1 1 calc R . .
C23 C -0.1630(3) 0.41908(18) -0.22382(13) 0.0298(6) Uani 1 1 d . . .
C24 C -0.0298(3) 0.40083(17) -0.16361(12) 0.0276(6) Uani 1 1 d . . .
C25 C -0.1019(3) 0.37763(19) -0.09904(13) 0.0340(6) Uani 1 1 d . . .
H25A H -0.2344 0.3687 -0.0948 0.041 Uiso 1 1 calc R . .
C26 C 0.0223(3) 0.36782(19) -0.04125(13) 0.0339(6) Uani 1 1 d . . .
H26A H -0.0226 0.3539 0.0044 0.041 Uiso 1 1 calc R . .
C27 C 0.2144(3) 0.37861(18) -0.05069(13) 0.0295(6) Uani 1 1 d . . .
C28 C 0.2733(3) 0.3977(2) -0.11892(13) 0.0343(6) Uani 1 1 d . . .
H28A H 0.4042 0.4017 -0.1265 0.041 Uiso 1 1 calc R . .
C29 C 0.3617(3) 0.37219(19) 0.00935(13) 0.0334(6) Uani 1 1 d . . .
C30 C 0.4226(4) 0.3629(2) 0.13824(15) 0.0475(8) Uani 1 1 d . . .
H30A H 0.3560 0.3608 0.1846 0.071 Uiso 1 1 calc R . .
H30B H 0.5215 0.4233 0.1526 0.071 Uiso 1 1 calc R . .
H30C H 0.4804 0.3007 0.1194 0.071 Uiso 1 1 calc R . .
N1 N -0.3807(3) 0.31545(15) -0.40690(11) 0.0326(5) Uani 1 1 d . . .
H1C H -0.3330 0.2935 -0.3663 0.039 Uiso 1 1 calc R . .
N2 N -0.2105(3) 0.10044(17) -0.45322(12) 0.0397(6) Uani 1 1 d . . .
H2C H -0.2319 0.0347 -0.4800 0.048 Uiso 1 1 calc R . .
N3 N -0.1783(3) -0.05249(17) -0.38678(13) 0.0407(6) Uani 1 1 d . . .
N4 N -0.6313(3) 0.21777(16) -0.31662(12) 0.0369(6) Uani 1 1 d . . .
H4A H -0.5804 0.2589 -0.2703 0.044 Uiso 1 1 calc R . .
N5 N -0.5028(3) 0.16119(16) -0.19535(12) 0.0382(6) Uani 1 1 d . . .
N6 N -0.0812(3) 0.45936(15) -0.27575(11) 0.0326(5) Uani 1 1 d . . .
H6B H 0.0429 0.4678 -0.2749 0.039 Uiso 1 1 calc R . .
N7 N 0.1555(3) 0.41048(16) -0.17408(11) 0.0337(5) Uani 1 1 d . . .
O1 O -0.1513(3) 0.21768(13) -0.33292(10) 0.0404(5) Uani 1 1 d . . .
O1W O 0.1327(5) 0.3630(2) 0.47583(18) 0.1046(11) Uani 1 1 d . . .
O2 O 0.0811(3) -0.16525(15) -0.18371(11) 0.0489(5) Uani 1 1 d . . .
O3 O -0.1170(4) -0.27589(18) -0.27618(18) 0.0983(10) Uani 1 1 d . . .
O4 O -0.6950(3) 0.05328(15) -0.39470(10) 0.0489(6) Uani 1 1 d . . .
O5 O -0.2972(3) -0.08025(15) -0.08219(11) 0.0534(6) Uani 1 1 d . . .
O6 O -0.3079(4) 0.07705(18) -0.00417(13) 0.0787(8) Uani 1 1 d . . .
O7 O -0.3355(2) 0.39940(13) -0.22351(9) 0.0368(4) Uani 1 1 d . . .
O8 O 0.2891(2) 0.36884(14) 0.07605(9) 0.0408(5) Uani 1 1 d . . .
O9 O 0.5248(2) 0.36900(16) -0.00121(10) 0.0498(6) Uani 1 1 d . . .
O10 O 0.5175(3) 0.40480(19) 0.41066(12) 0.0662(7) Uani 1 1 d . . .
O11 O 0.6832(4) 0.42415(18) 0.30398(13) 0.0807(8) Uani 1 1 d . . .
Cl1 Cl 0.65280(11) 0.37184(6) 0.35869(4) 0.0585(2) Uani 0.655(3) 1 d P A 1
O12 O 0.8320(5) 0.4241(5) 0.4133(2) 0.115(2) Uani 0.655(3) 1 d P A 1
O13 O 0.6468(9) 0.2710(3) 0.3363(3) 0.1121(19) Uani 0.655(3) 1 d P A 1
Cl1' Cl 0.65280(11) 0.37184(6) 0.35869(4) 0.0585(2) Uani 0.345(3) 1 d P A 2
O12' O 0.7791(9) 0.3100(6) 0.3713(4) 0.072(2) Uani 0.345(3) 1 d P A 2
O13' O 0.5027(13) 0.2859(6) 0.2902(5) 0.090(3) Uani 0.345(3) 1 d P A 2

loop_
_atom_site_aniso_label
_atom_site_aniso_U_11
_atom_site_aniso_U_22
_atom_site_aniso_U_33
_atom_site_aniso_U_23
_atom_site_aniso_U_13
_atom_site_aniso_U_12
C1 0.0396(14) 0.0527(14) 0.0192(10) 0.0113(10) -0.0067(10) -0.0064(12)
C2 0.0429(14) 0.0537(15) 0.0234(11) 0.0104(11) 0.0046(10) -0.0034(13)
C3 0.0232(11) 0.0474(14) 0.0325(12) 0.0075(11) 0.0069(10) 0.0001(11)
C4 0.0255(11) 0.0452(13) 0.0296(11) 0.0091(10) 0.0091(9) 0.0021(11)
C5 0.0273(12) 0.0435(13) 0.0335(12) 0.0086(11) 0.0087(10) 0.0011(11)
C6 0.0273(12) 0.0521(15) 0.0350(12) 0.0112(11) 0.0059(10) 0.0030(11)
C7 0.0234(12) 0.0467(14) 0.0453(14) 0.0088(12) 0.0065(11) 0.0045(11)
C8 0.0354(14) 0.0415(14) 0.0492(15) 0.0011(13) 0.0054(12) 0.0033(12)
C9 0.0348(14) 0.0409(15) 0.0651(19) 0.0032(14) -0.0037(13) 0.0085(12)
C10 0.0563(17) 0.0575(17) 0.0566(17) 0.0174(14) 0.0110(14) 0.0212(14)
C11 0.0321(13) 0.0490(14) 0.0360(12) 0.0184(11) -0.0057(10) 0.0065(11)
C12 0.0282(13) 0.0631(16) 0.0378(13) 0.0163(12) -0.0010(11) 0.0049(12)
C13 0.0241(11) 0.0520(14) 0.0289(11) 0.0115(11) 0.0093(9) -0.0009(11)
C14 0.0246(11) 0.0457(13) 0.0276(11) 0.0086(10) 0.0110(9) -0.0018(11)
C15 0.0264(12) 0.0476(14) 0.0319(12) 0.0059(11) 0.0072(10) -0.0005(11)
C16 0.0270(12) 0.0444(14) 0.0382(13) 0.0107(11) 0.0096(10) 0.0020(11)
C17 0.0293(12) 0.0499(14) 0.0281(11) 0.0108(11) 0.0092(10) 0.0054(11)
C18 0.0418(14) 0.0469(14) 0.0277(12) 0.0085(11) 0.0077(11) 0.0056(12)
C19 0.0423(15) 0.0551(16) 0.0359(13) 0.0150(12) 0.0079(11) 0.0044(13)
C20 0.072(2) 0.075(2) 0.0572(18) 0.0320(15) 0.0039(16) 0.0187(17)
C21 0.0382(13) 0.0502(14) 0.0246(11) 0.0199(10) -0.0020(10) -0.0058(12)
C22 0.0430(14) 0.0416(13) 0.0294(11) 0.0172(10) -0.0039(10) -0.0024(12)
C23 0.0292(12) 0.0344(12) 0.0244(11) 0.0090(9) 0.0012(9) 0.0006(10)
C24 0.0247(11) 0.0348(12) 0.0210(10) 0.0070(9) -0.0009(9) 0.0010(10)
C25 0.0217(11) 0.0527(14) 0.0301(11) 0.0178(10) 0.0025(9) 0.0026(11)
C26 0.0276(12) 0.0512(14) 0.0252(11) 0.0166(10) 0.0041(9) 0.0024(11)
C27 0.0275(11) 0.0381(12) 0.0230(10) 0.0095(9) 0.0022(9) 0.0052(10)
C28 0.0238(11) 0.0544(14) 0.0263(11) 0.0155(10) 0.0031(9) 0.0043(11)
C29 0.0323(12) 0.0444(13) 0.0231(11) 0.0101(10) 0.0024(10) 0.0049(11)
C30 0.0416(15) 0.0794(18) 0.0294(12) 0.0274(12) -0.0015(11) 0.0147(14)
N1 0.0313(10) 0.0455(11) 0.0202(9) 0.0135(8) -0.0044(8) -0.0019(9)
N2 0.0420(12) 0.0447(12) 0.0251(10) 0.0045(9) 0.0029(9) -0.0040(10)
N3 0.0348(11) 0.0442(12) 0.0386(11) 0.0065(10) 0.0066(9) 0.0029(10)
N4 0.0310(11) 0.0493(12) 0.0268(10) 0.0106(9) -0.0010(8) -0.0023(10)
N5 0.0395(11) 0.0462(12) 0.0279(10) 0.0112(9) 0.0077(9) 0.0011(10)
N6 0.0259(10) 0.0484(11) 0.0248(9) 0.0162(8) -0.0016(8) -0.0002(9)
N7 0.0261(10) 0.0532(12) 0.0223(9) 0.0138(8) 0.0023(8) 0.0025(9)
O1 0.0460(10) 0.0446(10) 0.0281(8) 0.0093(8) 0.0008(8) 0.0028(8)
O1W 0.099(2) 0.117(2) 0.097(2) 0.0354(18) -0.0033(17) 0.0141(18)
O2 0.0507(11) 0.0510(10) 0.0468(10) 0.0164(9) 0.0062(9) 0.0099(9)
O3 0.114(2) 0.0505(13) 0.115(2) 0.0178(13) -0.0586(17) 0.0009(14)
O4 0.0539(11) 0.0541(11) 0.0294(9) 0.0029(8) -0.0040(8) 0.0009(10)
O5 0.0669(13) 0.0585(11) 0.0421(10) 0.0228(9) 0.0082(9) 0.0163(10)
O6 0.117(2) 0.0659(13) 0.0467(12) 0.0095(11) -0.0236(13) 0.0214(14)
O7 0.0261(8) 0.0549(10) 0.0315(8) 0.0191(7) -0.0017(7) 0.0020(8)
O8 0.0315(9) 0.0732(11) 0.0260(8) 0.0256(8) 0.0030(7) 0.0125(8)
O9 0.0258(9) 0.0931(14) 0.0355(9) 0.0247(9) 0.0044(7) 0.0146(9)
O10 0.0562(12) 0.1024(16) 0.0455(11) 0.0281(11) 0.0175(9) 0.0142(12)
O11 0.1160(19) 0.0841(14) 0.0667(12) 0.0469(11) 0.0425(12) 0.0340(14)
Cl1 0.0623(4) 0.0878(4) 0.0471(3) 0.0439(3) 0.0202(3) 0.0282(4)
O12 0.044(2) 0.221(6) 0.048(2) 0.012(3) -0.0041(17) -0.024(3)
O13 0.213(5) 0.0419(18) 0.093(3) 0.0313(18) 0.056(3) 0.022(3)
Cl1' 0.0623(4) 0.0878(4) 0.0471(3) 0.0439(3) 0.0202(3) 0.0282(4)
O12' 0.057(4) 0.124(5) 0.065(4) 0.053(3) 0.022(3) 0.050(4)
O13' 0.116(7) 0.068(4) 0.083(5) 0.014(4) -0.003(5) 0.022(4)

loop_
_atom_type_symbol
_atom_type_description
_atom_type_scat_dispersion_real
_atom_type_scat_dispersion_imag
_atom_type_scat_source
C C 0.0033 0.0016 'International Tables Vol C Tables 4.2.6.8 and 6.1.1.4'
H H 0.0000 0.0000 'International Tables Vol C Tables 4.2.6.8 and 6.1.1.4'
N N 0.0061 0.0033 'International Tables Vol C Tables 4.2.6.8 and 6.1.1.4'
O O 0.0106 0.0060 'International Tables Vol C Tables 4.2.6.8 and 6.1.1.4'
Cl Cl 0.1484 0.1585 'International Tables Vol C Tables 4.2.6.8 and 6.1.1.4'

loop_
_geom_angle_atom_site_label_1
_geom_angle_atom_site_label_2
_geom_angle_atom_site_label_3
_geom_angle
N1 C1 C2 114.03(19)
N2 C2 C1 114.9(2)
O1 C3 N2 122.6(3)
O1 C3 C4 120.3(2)
N2 C3 C4 117.0(2)
N3 C4 C5 123.6(3)
N3 C4 C3 118.1(2)
C5 C4 C3 118.4(2)
C6 C5 C4 118.4(2)
C5 C6 C7 119.1(2)
C6 C7 C8 118.5(3)
C6 C7 C9 122.6(2)
C8 C7 C9 118.9(2)
N3 C8 C7 123.3(2)
O3 C9 O2 122.7(3)
O3 C9 C7 123.3(3)
O2 C9 C7 113.9(2)
N1 C11 C12 114.2(2)
N4 C12 C11 113.2(2)
O4 C13 N4 124.1(3)
O4 C13 C14 120.6(2)
N4 C13 C14 115.3(2)
N5 C14 C15 123.6(2)
N5 C14 C13 116.2(2)
C15 C14 C13 120.1(2)
C14 C15 C16 118.9(2)
C15 C16 C17 118.4(3)
C18 C17 C16 118.3(2)
C18 C17 C19 118.6(2)
C16 C17 C19 123.0(3)
N5 C18 C17 124.0(2)
O6 C19 O5 123.7(3)
O6 C19 C17 122.9(3)
O5 C19 C17 113.4(2)
N1 C21 C22 114.9(2)
N6 C22 C21 114.1(2)
O7 C23 N6 123.2(2)
O7 C23 C24 121.4(2)
N6 C23 C24 115.4(2)
N7 C24 C25 123.2(2)
N7 C24 C23 117.9(2)
C25 C24 C23 118.9(2)
C26 C25 C24 118.6(2)
C25 C26 C27 118.9(2)
C26 C27 C28 118.5(2)
C26 C27 C29 123.3(2)
C28 C27 C29 118.2(2)
N7 C28 C27 123.2(2)
O9 C29 O8 123.8(2)
O9 C29 C27 124.5(2)
O8 C29 C27 111.7(2)
C11 N1 C21 110.5(2)
C11 N1 C1 111.30(18)
C21 N1 C1 111.14(18)
C3 N2 C2 122.4(2)
C8 N3 C4 117.1(2)
C13 N4 C12 123.4(2)
C18 N5 C14 116.7(2)
C23 N6 C22 122.2(2)
C28 N7 C24 117.5(2)
C9 O2 C10 115.7(2)
C19 O5 C20 116.0(2)
C29 O8 C30 115.7(2)
O13 Cl1 O11 119.3(2)
O13 Cl1 O10 112.9(3)
O11 Cl1 O10 115.27(16)
O13 Cl1 O12 110.0(4)
O11 Cl1 O12 96.5(2)
O10 Cl1 O12 99.16(18)

loop_
_geom_bond_atom_site_label_1
_geom_bond_atom_site_label_2
_geom_bond_distance
C1 N1 1.514(3)
C1 C2 1.520(4)
C2 N2 1.444(4)
C3 O1 1.236(3)
C3 N2 1.330(3)
C3 C4 1.490(4)
C4 N3 1.341(3)
C4 C5 1.394(3)
C5 C6 1.377(4)
C6 C7 1.380(3)
C7 C8 1.402(4)
C7 C9 1.492(4)
C8 N3 1.330(4)
C9 O3 1.191(3)
C9 O2 1.296(3)
C10 O2 1.434(4)
C11 N1 1.496(3)
C11 C12 1.503(4)
C12 N4 1.450(4)
C13 O4 1.230(3)
C13 N4 1.325(3)
C13 C14 1.507(4)
C14 N5 1.344(3)
C14 C15 1.376(4)
C15 C16 1.381(4)
C16 C17 1.387(3)
C17 C18 1.386(4)
C17 C19 1.484(4)
C18 N5 1.328(4)
C19 O6 1.204(3)
C19 O5 1.312(4)
C20 O5 1.450(4)
C21 N1 1.499(3)
C21 C22 1.515(3)
C22 N6 1.449(3)
C23 O7 1.230(3)
C23 N6 1.334(3)
C23 C24 1.499(3)
C24 N7 1.344(3)
C24 C25 1.387(3)
C25 C26 1.376(3)
C26 C27 1.388(3)
C27 C28 1.391(3)
C27 C29 1.495(3)
C28 N7 1.330(3)
C29 O9 1.197(3)
C29 O8 1.331(3)
C30 O8 1.455(3)
O10 Cl1 1.400(2)
O11 Cl1 1.383(3)
Cl1 O13 1.324(4)
Cl1 O12 1.526(4)
